data_4131206
loop_
_publ_author_name
'Shi, Hang'
'Wang, Peng'
'Suzuki, Shin'
'Farmer, Marcus E.'
'Yu, Jin-Quan'

_publ_section_title
;
 Ligand Promoted meta-C-H Chlorination of Anilines and Phenols.
;
_journal_issue 45
_journal_name_full 'Journal of the American Chemical Society'
_journal_page_first 14876
_journal_page_last 14879
_journal_paper_doi 10.1021/jacs.6b11055
_journal_volume 138
_journal_year 2016
_chemical_formula_moiety 'C22 H27 Cl N4 O3'
_chemical_formula_sum 'C22 H27 Cl N4 O3'
_chemical_formula_weight 430.92
_space_group_crystal_system monoclinic
_space_group_IT_number 14
_space_group_name_Hall '-P 2yn'
_space_group_name_H-M_alt 'P 1 21/n 1'
_atom_sites_solution_hydrogens geom
_audit_creation_date 2016-08-01
_audit_creation_method
;
Olex2 1.2-beta
(compiled 2016.07.26 svn.r3321 for OlexSys, GUI svn.r5206)
;
_cell_angle_alpha 90
_cell_angle_beta 90.0910(10)
_cell_angle_gamma 90
_cell_formula_units_Z 4
_cell_length_a 14.7646(4)
_cell_length_b 8.9396(2)
_cell_length_c 16.5413(4)
_cell_measurement_reflns_used 9880
_cell_measurement_temperature 100(2)
_cell_measurement_theta_max 68.30
_cell_measurement_theta_min 2.67
_cell_volume 2183.28(9)
_computing_cell_refinement 'SAINT v8.37A (Bruker, 2016)'
_computing_data_collection 'APEX3 v2016.1-0 (Bruker, 2016)'
_computing_data_reduction 'SAINT v8.37A (Bruker, 2016)'
_computing_molecular_graphics 'Olex2 (Dolomanov et al., 2009)'
_computing_publication_material 'Olex2 (Dolomanov et al., 2009)'
_computing_structure_refinement 'XL (Sheldrick, 2008)'
_computing_structure_solution 'ShelXT (Sheldrick, 2015)'
_diffrn_ambient_temperature 100.0
_diffrn_detector 'Bruker Platinum135 CCD'
_diffrn_detector_area_resol_mean 7.9
_diffrn_detector_type 'CCD Area Detector'
_diffrn_measured_fraction_theta_full 0.993
_diffrn_measured_fraction_theta_max 0.993
_diffrn_measurement_device 'Fixed Chi Three-Circle Diffractometer'
_diffrn_measurement_device_type 'Bruker D8 Pt-135'
_diffrn_measurement_method '\w scans'
_diffrn_radiation_monochromator 'Multilayer Mirrors'
_diffrn_radiation_probe x-ray
_diffrn_radiation_type CuK\a
_diffrn_radiation_wavelength 1.54178
_diffrn_reflns_av_R_equivalents 0.0405
_diffrn_reflns_av_unetI/netI 0.0285
_diffrn_reflns_Laue_measured_fraction_full 0.993
_diffrn_reflns_Laue_measured_fraction_max 0.993
_diffrn_reflns_limit_h_max 17
_diffrn_reflns_limit_h_min -17
_diffrn_reflns_limit_k_max 9
_diffrn_reflns_limit_k_min -10
_diffrn_reflns_limit_l_max 19
_diffrn_reflns_limit_l_min -19
_diffrn_reflns_number 20152
_diffrn_reflns_point_group_measured_fraction_full 0.993
_diffrn_reflns_point_group_measured_fraction_max 0.993
_diffrn_reflns_theta_full 67.500
_diffrn_reflns_theta_max 68.292
_diffrn_reflns_theta_min 5.348
_diffrn_source 'Micro Focus Rotating Anode'
_diffrn_source_target Mo
_diffrn_source_type 'Bruker FR-591'
_diffrn_standards_number 0
_exptl_absorpt_coefficient_mu 1.803
_exptl_absorpt_correction_T_max 0.5210
_exptl_absorpt_correction_T_min 0.4208
_exptl_absorpt_correction_type multi-scan
_exptl_absorpt_process_details
;
 TWINABS-2012/1 (Bruker,2012) was used for absorption correction.
 
For component 1:
 wR2(int) was 0.0767 before and 0.0468 after correction.
 The Ratio of minimum to maximum transmission not present.
 The \l/2 correction factor is Not present
 
For component 2:
 wR2(int) was 0.1755 before and 0.0980 after correction.
 The Ratio of minimum to maximum transmission is 0.65.
 The \l/2 correction factor is Not present

Final HKLF 4 output contains 39421 reflections, Rint = 0.1701
 (22568 with I > 3sig(I), Rint = 0.1716)
;
_exptl_crystal_colour colourless
_exptl_crystal_colour_primary colourless
_exptl_crystal_density_diffrn 1.311
_exptl_crystal_description block
_exptl_crystal_F_000 912
_exptl_crystal_size_max 0.2
_exptl_crystal_size_mid 0.12
_exptl_crystal_size_min 0.12
_refine_diff_density_max 0.475
_refine_diff_density_min -0.328
_refine_diff_density_rms 0.114
_refine_ls_extinction_method none
_refine_ls_goodness_of_fit_ref 1.063
_refine_ls_hydrogen_treatment constr
_refine_ls_matrix_type full
_refine_ls_number_parameters 278
_refine_ls_number_reflns 3973
_refine_ls_number_restraints 0
_refine_ls_restrained_S_all 1.063
_refine_ls_R_factor_all 0.0382
_refine_ls_R_factor_gt 0.0370
_refine_ls_shift/su_max 0.001
_refine_ls_shift/su_mean 0.000
_refine_ls_structure_factor_coef Fsqd
_refine_ls_weighting_details 'w=1/[\s^2^(Fo^2^)+(0.0451P)^2^+1.2031P] where P=(Fo^2^+2Fc^2^)/3'
_refine_ls_weighting_scheme calc
_refine_ls_wR_factor_gt 0.0908
_refine_ls_wR_factor_ref 0.0915
_reflns_Friedel_coverage 0.000
_reflns_number_gt 3792
_reflns_number_total 3973
_reflns_threshold_expression 'I > 2\s(I)'
_cod_data_source_file ja6b11055_si_002.cif
_cod_data_source_block yu_single
_cod_depositor_comments
;
The following automatic conversions were performed:

data item '_diffrn_radiation_probe' value 'X-ray' was changed to
'x-ray' in accordance with the
/home/saulius/struct/COD-crude-data/automatic-downloads/DataCite-retrospective/ACS/depositions/lib/dictionaries/cif_core.dic
dictionary named 'cif_core.dic' version 2.4.2 last updated on
2011-04-26.

Automatic conversion script
Id: cif_fix_values 6909 2019-04-08 15:41:33Z antanas 
;
_cod_database_code 4131206
_shelx_space_group_comment
;
The symmetry employed for this shelxl refinement is uniquely defined
by the following loop, which should always be used as a source of
symmetry information in preference to the above space-group names.
They are only intended as comments.
;
_olex2_refinement_description
;
1. Fixed Uiso
 At 1.2 times of:
  All C(H) groups, All C(H,H) groups
 At 1.5 times of:
  All C(H,H,H) groups
2.a Secondary CH2 refined with riding coordinates:
 C14(H14A,H14B)
2.b Aromatic/amide H refined with riding coordinates:
 C1(H1), C4(H4), C6(H6), C19(H19)
2.c Idealised Me refined as rotating group:
 C8(H8A,H8B,H8C), C11(H11A,H11B,H11C), C12(H12A,H12B,H12C), C13(H13A,H13B,
 H13C), C20(H20A,H20B,H20C), C21(H21A,H21B,H21C), C22(H22A,H22B,H22C)
;
_shelx_shelxl_version_number 2014/7
_olex2_submission_special_instructions 'No special instructions were received'

loop_
_space_group_symop_operation_xyz
'x, y, z'
'-x+1/2, y+1/2, -z+1/2'
'-x, -y, -z'
'x-1/2, -y-1/2, z-1/2'

loop_
_atom_site_label
_atom_site_type_symbol
_atom_site_fract_x
_atom_site_fract_y
_atom_site_fract_z
_atom_site_U_iso_or_equiv
_atom_site_adp_type
_atom_site_occupancy
_atom_site_site_symmetry_order
_atom_site_calc_flag
_atom_site_refinement_flags_posn
Cl1 Cl 0.58632(2) 0.25897(4) 0.91934(2) 0.02297(12) Uani 1 1 d .
O1 O 0.60227(7) 0.15257(11) 0.62811(6) 0.0209(2) Uani 1 1 d .
O2 O 0.71686(6) 0.17737(11) 0.53695(6) 0.0184(2) Uani 1 1 d .
O3 O 0.78201(7) 0.56633(12) 0.28964(6) 0.0218(2) Uani 1 1 d .
N1 N 0.54124(8) 0.76307(13) 0.87437(7) 0.0205(3) Uani 1 1 d .
N2 N 0.57460(8) 0.75973(13) 0.79755(7) 0.0188(3) Uani 1 1 d .
N3 N 0.69981(7) 0.35282(12) 0.63016(7) 0.0155(2) Uani 1 1 d .
N4 N 0.63242(7) 0.51840(13) 0.50031(7) 0.0175(2) Uani 1 1 d .
C1 C 0.54798(9) 0.62512(16) 0.90214(8) 0.0178(3) Uani 1 1 d .
H1 H 0.5294 0.5947 0.9546 0.021 Uiso 1 1 calc R
C2 C 0.58637(8) 0.52820(16) 0.84378(8) 0.0164(3) Uani 1 1 d .
C3 C 0.60897(9) 0.37686(15) 0.83769(8) 0.0165(3) Uani 1 1 d .
C4 C 0.64743(9) 0.32176(15) 0.76878(8) 0.0162(3) Uani 1 1 d .
H4 H 0.6652 0.2197 0.7663 0.019 Uiso 1 1 calc R
C5 C 0.66096(8) 0.41635(15) 0.70068(8) 0.0148(3) Uani 1 1 d .
C6 C 0.63854(9) 0.56645(15) 0.70313(8) 0.0168(3) Uani 1 1 d .
H6 H 0.6469 0.6300 0.6577 0.020 Uiso 1 1 calc R
C7 C 0.60276(9) 0.62009(15) 0.77641(8) 0.0166(3) Uani 1 1 d .
C8 C 0.57904(10) 0.89310(16) 0.74854(9) 0.0215(3) Uani 1 1 d .
H8A H 0.5557 0.9783 0.7794 0.032 Uiso 1 1 calc GR
H8B H 0.5424 0.8792 0.6997 0.032 Uiso 1 1 calc GR
H8C H 0.6421 0.9123 0.7333 0.032 Uiso 1 1 calc GR
C9 C 0.66657(9) 0.21985(15) 0.60030(8) 0.0151(3) Uani 1 1 d .
C10 C 0.68472(10) 0.05906(16) 0.48163(8) 0.0211(3) Uani 1 1 d .
C11 C 0.76009(11) 0.0546(2) 0.41904(10) 0.0318(4) Uani 1 1 d .
H11A H 0.7683 0.1546 0.3958 0.048 Uiso 1 1 calc GR
H11B H 0.7440 -0.0160 0.3761 0.048 Uiso 1 1 calc GR
H11C H 0.8166 0.0225 0.4449 0.048 Uiso 1 1 calc GR
C12 C 0.67691(12) -0.08969(17) 0.52534(10) 0.0285(3) Uani 1 1 d .
H12A H 0.7311 -0.1058 0.5586 0.043 Uiso 1 1 calc GR
H12B H 0.6715 -0.1706 0.4856 0.043 Uiso 1 1 calc GR
H12C H 0.6232 -0.0887 0.5600 0.043 Uiso 1 1 calc GR
C13 C 0.59565(11) 0.10877(19) 0.44394(9) 0.0284(3) Uani 1 1 d .
H13A H 0.5500 0.1210 0.4864 0.043 Uiso 1 1 calc GR
H13B H 0.5751 0.0331 0.4052 0.043 Uiso 1 1 calc GR
H13C H 0.6044 0.2043 0.4160 0.043 Uiso 1 1 calc GR
C14 C 0.76196(9) 0.44123(15) 0.57988(8) 0.0165(3) Uani 1 1 d .
H14A H 0.8170 0.3813 0.5693 0.020 Uiso 1 1 calc R
H14B H 0.7806 0.5314 0.6104 0.020 Uiso 1 1 calc R
C15 C 0.72142(9) 0.48954(14) 0.49971(8) 0.0146(3) Uani 1 1 d .
C16 C 0.77583(9) 0.50280(14) 0.43067(8) 0.0154(3) Uani 1 1 d .
C17 C 0.73308(9) 0.55414(15) 0.36061(8) 0.0169(3) Uani 1 1 d .
C18 C 0.64049(9) 0.58630(16) 0.35930(8) 0.0197(3) Uani 1 1 d .
C19 C 0.59387(9) 0.56407(16) 0.43110(9) 0.0202(3) Uani 1 1 d .
H19 H 0.5305 0.5824 0.4312 0.024 Uiso 1 1 calc R
C20 C 0.59351(10) 0.6405(2) 0.28400(10) 0.0319(4) Uani 1 1 d .
H20A H 0.5979 0.5639 0.2418 0.048 Uiso 1 1 calc GR
H20B H 0.6225 0.7328 0.2652 0.048 Uiso 1 1 calc GR
H20C H 0.5296 0.6602 0.2960 0.048 Uiso 1 1 calc GR
C21 C 0.82484(11) 0.70926(19) 0.28037(9) 0.0274(3) Uani 1 1 d .
H21A H 0.8642 0.7074 0.2327 0.041 Uiso 1 1 calc GR
H21B H 0.8611 0.7313 0.3286 0.041 Uiso 1 1 calc GR
H21C H 0.7785 0.7867 0.2735 0.041 Uiso 1 1 calc GR
C22 C 0.87478(9) 0.45967(17) 0.42918(8) 0.0209(3) Uani 1 1 d .
H22A H 0.9112 0.5417 0.4513 0.031 Uiso 1 1 calc GR
H22B H 0.8933 0.4397 0.3733 0.031 Uiso 1 1 calc GR
H22C H 0.8839 0.3696 0.4620 0.031 Uiso 1 1 calc GR

loop_
_atom_site_aniso_label
_atom_site_aniso_U_11
_atom_site_aniso_U_22
_atom_site_aniso_U_33
_atom_site_aniso_U_23
_atom_site_aniso_U_13
_atom_site_aniso_U_12
Cl1 0.0304(2) 0.01929(19) 0.01920(19) 0.00616(12) 0.00827(14) 0.00355(13)
O1 0.0247(5) 0.0181(5) 0.0200(5) -0.0010(4) 0.0050(4) -0.0057(4)
O2 0.0216(5) 0.0173(5) 0.0164(5) -0.0054(4) 0.0042(4) -0.0014(4)
O3 0.0247(5) 0.0261(6) 0.0146(5) -0.0010(4) 0.0061(4) -0.0012(4)
N1 0.0219(6) 0.0205(6) 0.0191(6) -0.0033(5) 0.0025(5) 0.0020(5)
N2 0.0236(6) 0.0148(6) 0.0181(6) -0.0005(4) 0.0016(5) 0.0016(4)
N3 0.0183(5) 0.0138(5) 0.0144(5) -0.0012(4) 0.0038(4) -0.0022(4)
N4 0.0151(5) 0.0182(6) 0.0193(6) 0.0003(5) 0.0027(4) -0.0014(4)
C1 0.0185(6) 0.0189(7) 0.0161(7) -0.0010(5) 0.0025(5) 0.0009(5)
C2 0.0140(6) 0.0199(7) 0.0154(6) -0.0001(5) -0.0006(5) -0.0012(5)
C3 0.0151(6) 0.0189(7) 0.0154(6) 0.0021(5) -0.0002(5) -0.0011(5)
C4 0.0159(6) 0.0152(6) 0.0176(7) 0.0002(5) -0.0004(5) 0.0004(5)
C5 0.0135(6) 0.0171(7) 0.0138(6) -0.0021(5) 0.0002(5) -0.0013(5)
C6 0.0194(6) 0.0159(7) 0.0151(6) 0.0010(5) 0.0001(5) -0.0018(5)
C7 0.0154(6) 0.0143(6) 0.0200(7) -0.0021(5) -0.0021(5) -0.0003(5)
C8 0.0267(7) 0.0144(7) 0.0234(7) 0.0061(6) -0.0006(6) -0.0009(6)
C9 0.0180(6) 0.0143(6) 0.0131(6) 0.0006(5) 0.0006(5) 0.0016(5)
C10 0.0280(7) 0.0182(7) 0.0172(7) -0.0067(5) -0.0004(6) -0.0006(6)
C11 0.0371(9) 0.0350(9) 0.0234(8) -0.0124(7) 0.0070(7) 0.0006(7)
C12 0.0384(9) 0.0169(7) 0.0303(8) -0.0050(6) -0.0025(7) 0.0015(6)
C13 0.0322(8) 0.0319(8) 0.0212(7) -0.0015(6) -0.0050(6) -0.0012(7)
C14 0.0156(6) 0.0182(7) 0.0156(6) -0.0004(5) 0.0029(5) -0.0034(5)
C15 0.0156(6) 0.0107(6) 0.0174(6) -0.0017(5) 0.0018(5) -0.0021(5)
C16 0.0159(6) 0.0127(6) 0.0177(6) -0.0020(5) 0.0025(5) -0.0017(5)
C17 0.0190(6) 0.0164(7) 0.0153(6) -0.0028(5) 0.0035(5) -0.0028(5)
C18 0.0183(6) 0.0214(7) 0.0193(7) -0.0005(5) -0.0019(5) -0.0016(5)
C19 0.0141(6) 0.0232(7) 0.0233(7) 0.0002(6) 0.0011(5) -0.0006(5)
C20 0.0222(7) 0.0495(11) 0.0239(8) 0.0065(7) -0.0034(6) 0.0006(7)
C21 0.0285(8) 0.0332(9) 0.0205(7) 0.0034(6) 0.0063(6) -0.0062(7)
C22 0.0170(7) 0.0260(8) 0.0195(7) 0.0022(6) 0.0045(5) 0.0024(6)

loop_
_atom_type_symbol
_atom_type_description
_atom_type_scat_dispersion_real
_atom_type_scat_dispersion_imag
_atom_type_scat_source
C C 0.0181 0.0091 'International Tables Vol C Tables 4.2.6.8 and 6.1.1.4'
H H 0.0000 0.0000 'International Tables Vol C Tables 4.2.6.8 and 6.1.1.4'
Cl Cl 0.3639 0.7018 'International Tables Vol C Tables 4.2.6.8 and 6.1.1.4'
N N 0.0311 0.0180 'International Tables Vol C Tables 4.2.6.8 and 6.1.1.4'
O O 0.0492 0.0322 'International Tables Vol C Tables 4.2.6.8 and 6.1.1.4'

loop_
_geom_angle_atom_site_label_1
_geom_angle_atom_site_label_2
_geom_angle_atom_site_label_3
_geom_angle
C9 O2 C10 120.65(10)
C17 O3 C21 113.06(11)
C1 N1 N2 106.06(11)
N1 N2 C8 121.47(11)
C7 N2 N1 111.73(11)
C7 N2 C8 126.79(12)
C5 N3 C14 120.22(11)
C9 N3 C5 119.73(11)
C9 N3 C14 118.92(11)
C15 N4 C19 117.87(11)
N1 C1 H1 124.3
N1 C1 C2 111.38(12)
C2 C1 H1 124.3
C3 C2 C1 137.52(13)
C3 C2 C7 117.85(12)
C7 C2 C1 104.63(12)
C2 C3 Cl1 118.86(10)
C4 C3 Cl1 120.54(11)
C4 C3 C2 120.60(12)
C3 C4 H4 119.8
C3 C4 C5 120.35(12)
C5 C4 H4 119.8
N3 C5 C4 118.05(12)
C6 C5 N3 120.63(12)
C6 C5 C4 121.31(12)
C5 C6 H6 121.8
C5 C6 C7 116.50(12)
C7 C6 H6 121.8
N2 C7 C2 106.21(12)
N2 C7 C6 130.45(13)
C2 C7 C6 123.30(13)
N2 C8 H8A 109.5
N2 C8 H8B 109.5
N2 C8 H8C 109.5
H8A C8 H8B 109.5
H8A C8 H8C 109.5
H8B C8 H8C 109.5
O1 C9 O2 126.16(12)
O1 C9 N3 124.73(12)
O2 C9 N3 109.11(11)
O2 C10 C11 101.87(11)
O2 C10 C12 110.90(11)
O2 C10 C13 108.76(12)
C12 C10 C11 110.94(13)
C12 C10 C13 112.64(13)
C13 C10 C11 111.20(13)
C10 C11 H11A 109.5
C10 C11 H11B 109.5
C10 C11 H11C 109.5
H11A C11 H11B 109.5
H11A C11 H11C 109.5
H11B C11 H11C 109.5
C10 C12 H12A 109.5
C10 C12 H12B 109.5
C10 C12 H12C 109.5
H12A C12 H12B 109.5
H12A C12 H12C 109.5
H12B C12 H12C 109.5
C10 C13 H13A 109.5
C10 C13 H13B 109.5
C10 C13 H13C 109.5
H13A C13 H13B 109.5
H13A C13 H13C 109.5
H13B C13 H13C 109.5
N3 C14 H14A 108.8
N3 C14 H14B 108.8
N3 C14 C15 113.69(11)
H14A C14 H14B 107.7
C15 C14 H14A 108.8
C15 C14 H14B 108.8
N4 C15 C14 115.74(11)
N4 C15 C16 123.58(12)
C16 C15 C14 120.68(11)
C15 C16 C22 123.15(12)
C17 C16 C15 116.42(12)
C17 C16 C22 120.40(12)
O3 C17 C16 119.61(12)
O3 C17 C18 118.88(12)
C16 C17 C18 121.43(12)
C17 C18 C20 121.92(13)
C19 C18 C17 116.36(13)
C19 C18 C20 121.72(13)
N4 C19 C18 124.30(12)
N4 C19 H19 117.9
C18 C19 H19 117.9
C18 C20 H20A 109.5
C18 C20 H20B 109.5
C18 C20 H20C 109.5
H20A C20 H20B 109.5
H20A C20 H20C 109.5
H20B C20 H20C 109.5
O3 C21 H21A 109.5
O3 C21 H21B 109.5
O3 C21 H21C 109.5
H21A C21 H21B 109.5
H21A C21 H21C 109.5
H21B C21 H21C 109.5
C16 C22 H22A 109.5
C16 C22 H22B 109.5
C16 C22 H22C 109.5
H22A C22 H22B 109.5
H22A C22 H22C 109.5
H22B C22 H22C 109.5

loop_
_geom_bond_atom_site_label_1
_geom_bond_atom_site_label_2
_geom_bond_distance
Cl1 C3 1.7459(14)
O1 C9 1.2150(17)
O2 C9 1.3401(16)
O2 C10 1.4765(16)
O3 C17 1.3838(16)
O3 C21 1.4340(19)
N1 N2 1.3638(17)
N1 C1 1.3197(19)
N2 C7 1.3617(18)
N2 C8 1.4433(18)
N3 C5 1.4194(17)
N3 C9 1.3773(17)
N3 C14 1.4700(17)
N4 C15 1.3391(17)
N4 C19 1.3414(19)
C1 H1 0.9500
C1 C2 1.4161(19)
C2 C3 1.397(2)
C2 C7 1.4057(19)
C3 C4 1.3662(19)
C4 H4 0.9500
C4 C5 1.4229(19)
C5 C6 1.3826(19)
C6 H6 0.9500
C6 C7 1.4072(19)
C8 H8A 0.9800
C8 H8B 0.9800
C8 H8C 0.9800
C10 C11 1.522(2)
C10 C12 1.518(2)
C10 C13 1.521(2)
C11 H11A 0.9800
C11 H11B 0.9800
C11 H11C 0.9800
C12 H12A 0.9800
C12 H12B 0.9800
C12 H12C 0.9800
C13 H13A 0.9800
C13 H13B 0.9800
C13 H13C 0.9800
C14 H14A 0.9900
C14 H14B 0.9900
C14 C15 1.5169(19)
C15 C16 1.4022(18)
C16 C17 1.396(2)
C16 C22 1.5112(18)
C17 C18 1.3971(19)
C18 C19 1.388(2)
C18 C20 1.505(2)
C19 H19 0.9500
C20 H20A 0.9800
C20 H20B 0.9800
C20 H20C 0.9800
C21 H21A 0.9800
C21 H21B 0.9800
C21 H21C 0.9800
C22 H22A 0.9800
C22 H22B 0.9800
C22 H22C 0.9800

loop_
_geom_torsion_atom_site_label_1
_geom_torsion_atom_site_label_2
_geom_torsion_atom_site_label_3
_geom_torsion_atom_site_label_4
_geom_torsion
Cl1 C3 C4 C5 176.35(10)
O3 C17 C18 C19 176.49(12)
O3 C17 C18 C20 -2.9(2)
N1 N2 C7 C2 0.06(15)
N1 N2 C7 C6 177.88(13)
N1 C1 C2 C3 -179.51(15)
N1 C1 C2 C7 -0.14(15)
N2 N1 C1 C2 0.18(15)
N3 C5 C6 C7 -178.27(11)
N3 C14 C15 N4 33.41(16)
N3 C14 C15 C16 -146.95(12)
N4 C15 C16 C17 2.27(19)
N4 C15 C16 C22 -175.59(13)
C1 N1 N2 C7 -0.15(15)
C1 N1 N2 C8 -179.08(12)
C1 C2 C3 Cl1 1.2(2)
C1 C2 C3 C4 -179.39(15)
C1 C2 C7 N2 0.04(14)
C1 C2 C7 C6 -177.97(12)
C2 C3 C4 C5 -3.09(19)
C3 C2 C7 N2 179.57(12)
C3 C2 C7 C6 1.55(19)
C3 C4 C5 N3 -178.97(12)
C3 C4 C5 C6 2.13(19)
C4 C5 C6 C7 0.60(18)
C5 N3 C9 O1 3.2(2)
C5 N3 C9 O2 -176.27(11)
C5 N3 C14 C15 -107.88(13)
C5 C6 C7 N2 -179.94(13)
C5 C6 C7 C2 -2.45(19)
C7 C2 C3 Cl1 -178.15(10)
C7 C2 C3 C4 1.30(19)
C8 N2 C7 C2 178.92(12)
C8 N2 C7 C6 -3.3(2)
C9 O2 C10 C11 177.60(12)
C9 O2 C10 C12 -64.29(16)
C9 O2 C10 C13 60.10(16)
C9 N3 C5 C4 48.02(17)
C9 N3 C5 C6 -133.07(13)
C9 N3 C14 C15 59.90(16)
C10 O2 C9 O1 14.9(2)
C10 O2 C9 N3 -165.66(11)
C14 N3 C5 C4 -144.30(12)
C14 N3 C5 C6 34.61(18)
C14 N3 C9 O1 -164.68(13)
C14 N3 C9 O2 15.89(16)
C14 C15 C16 C17 -177.34(12)
C14 C15 C16 C22 4.8(2)
C15 N4 C19 C18 -1.4(2)
C15 C16 C17 O3 -178.34(11)
C15 C16 C17 C18 -1.74(19)
C16 C17 C18 C19 -0.1(2)
C16 C17 C18 C20 -179.51(14)
C17 C18 C19 N4 1.8(2)
C19 N4 C15 C14 178.84(12)
C19 N4 C15 C16 -0.8(2)
C20 C18 C19 N4 -178.82(14)
C21 O3 C17 C16 -89.22(15)
C21 O3 C17 C18 94.09(15)
C22 C16 C17 O3 -0.41(19)
C22 C16 C17 C18 176.18(13)
